data_7242421
loop_
_publ_author_name
'Santoro, Orlando'
'Elsegood, Mark R. J.'
'Teat, Simon J.'
'Yamato, Takehiko'
'Redshaw, Carl'

_publ_section_title
;
 Lithium calix[4]arenes: structural studies and use in the ring opening
 polymerization of cyclic esters
;
_journal_issue 19
_journal_name_full 'RSC Advances'
_journal_page_first 11304
_journal_page_last 11317
_journal_paper_doi 10.1039/D1RA00175B
_journal_volume 11
_journal_year 2021
_chemical_formula_moiety 'C52 H69 Li5 O16 S4, 2(C4 H8 O)'
_chemical_formula_sum 'C60 H85 Li5 O18 S4'
_chemical_formula_weight 1257.21
_space_group_crystal_system tetragonal
_space_group_IT_number 85
_space_group_name_Hall '-P 4a'
_space_group_name_H-M_alt 'P 4/n :2'
_atom_sites_solution_hydrogens mixed
_atom_sites_solution_primary direct
_atom_sites_solution_secondary difmap
_audit_creation_method SHELXL-2018/3
_audit_update_record
;
2021-03-03 deposited with the CCDC.	2021-03-08 downloaded from the CCDC.
;
_cell_angle_alpha 90
_cell_angle_beta 90
_cell_angle_gamma 90
_cell_formula_units_Z 2
_cell_length_a 13.306(2)
_cell_length_b 13.306(2)
_cell_length_c 19.079(3)
_cell_measurement_reflns_used 2707
_cell_measurement_temperature 150(2)
_cell_measurement_theta_max 20.35
_cell_measurement_theta_min 2.41
_cell_volume 3377.9(9)
_computing_cell_refinement 'Bruker SAINT'
_computing_data_collection 'Bruker APEX 2'
_computing_data_reduction 'Bruker SAINT'
_computing_molecular_graphics 'Bruker SHELXTL'
_computing_publication_material 'Bruker SHELXTL and local programs'
_computing_structure_refinement 'SHELXL-2018/3 (Sheldrick, 2018)'
_computing_structure_solution 'SHELXS-97 (Sheldrick, 2008)'
_diffrn_ambient_temperature 150(2)
_diffrn_measured_fraction_theta_full 0.999
_diffrn_measured_fraction_theta_max 0.999
_diffrn_measurement_device_type 'Bruker APEX 2 CCD diffractometer'
_diffrn_measurement_method '\w rotation with narrow frames'
_diffrn_radiation_monochromator graphite
_diffrn_radiation_type MoK\a
_diffrn_radiation_wavelength 0.71073
_diffrn_reflns_av_R_equivalents 0.0813
_diffrn_reflns_av_unetI/netI 0.0476
_diffrn_reflns_Laue_measured_fraction_full 0.999
_diffrn_reflns_Laue_measured_fraction_max 0.999
_diffrn_reflns_limit_h_max 15
_diffrn_reflns_limit_h_min -15
_diffrn_reflns_limit_k_max 15
_diffrn_reflns_limit_k_min -15
_diffrn_reflns_limit_l_max 22
_diffrn_reflns_limit_l_min -22
_diffrn_reflns_number 26220
_diffrn_reflns_point_group_measured_fraction_full 0.999
_diffrn_reflns_point_group_measured_fraction_max 0.999
_diffrn_reflns_theta_full 24.981
_diffrn_reflns_theta_max 24.981
_diffrn_reflns_theta_min 1.866
_diffrn_source 'sealed tube'
_exptl_absorpt_coefficient_mu 0.205
_exptl_absorpt_correction_T_max 0.984
_exptl_absorpt_correction_T_min 0.941
_exptl_absorpt_correction_type multi-scan
_exptl_absorpt_process_details 'SADABS v2008/1, Sheldrick, G.M., (2008)'
_exptl_crystal_colour colourless
_exptl_crystal_density_diffrn 1.236
_exptl_crystal_density_method 'not measured'
_exptl_crystal_description tablet
_exptl_crystal_F_000 1336
_exptl_crystal_recrystallization_method 'Re-crystallisation from solvent: tetrahydrofuran'
_exptl_crystal_size_max 0.300
_exptl_crystal_size_mid 0.220
_exptl_crystal_size_min 0.080
_refine_diff_density_max 0.667
_refine_diff_density_min -0.434
_refine_diff_density_rms 0.062
_refine_ls_extinction_method none
_refine_ls_goodness_of_fit_ref 1.083
_refine_ls_hydrogen_treatment mixed
_refine_ls_matrix_type full
_refine_ls_number_parameters 191
_refine_ls_number_reflns 2987
_refine_ls_number_restraints 1
_refine_ls_restrained_S_all 1.083
_refine_ls_R_factor_all 0.0941
_refine_ls_R_factor_gt 0.0641
_refine_ls_shift/su_max 0.000
_refine_ls_shift/su_mean 0.000
_refine_ls_structure_factor_coef Fsqd
_refine_ls_weighting_details 'w=1/[\s^2^(Fo^2^)+(0.1015P)^2^+1.2170P] where P=(Fo^2^+2Fc^2^)/3'
_refine_ls_weighting_scheme calc
_refine_ls_wR_factor_gt 0.1721
_refine_ls_wR_factor_ref 0.1868
_reflns_Friedel_coverage 0.000
_reflns_number_gt 2071
_reflns_number_total 2987
_reflns_threshold_expression 'I > 2\s(I)'
_cod_data_source_file d1ra00175b2.cif
_cod_data_source_block 5
_cod_original_cell_volume 3377.9(11)
_cod_original_sg_symbol_H-M 'P 4/n'
_cod_database_code 7242421
_shelx_shelxl_version_number 2018/3
_shelx_space_group_comment
; 
The symmetry employed for this shelxl refinement is uniquely defined 
by the following loop, which should always be used as a source of 
symmetry information in preference to the above space-group names. 
They are only intended as comments. 
;
_shelx_estimated_absorpt_t_min 0.941
_shelx_estimated_absorpt_t_max 0.984

loop_
_space_group_symop_operation_xyz
'x, y, z'
'-x+1/2, -y+1/2, z'
'-y+1/2, x, z'
'y, -x+1/2, z'
'-x, -y, -z'
'x-1/2, y-1/2, -z'
'y-1/2, -x, -z'
'-y, x-1/2, -z'

loop_
_atom_site_label
_atom_site_type_symbol
_atom_site_fract_x
_atom_site_fract_y
_atom_site_fract_z
_atom_site_U_iso_or_equiv
_atom_site_adp_type
_atom_site_occupancy
_atom_site_site_symmetry_order
_atom_site_calc_flag
_atom_site_refinement_flags_posn
_atom_site_refinement_flags_adp
_atom_site_refinement_flags_occupancy
_atom_site_disorder_assembly
_atom_site_disorder_group
Li1 Li 0.3963(5) 0.3002(4) 0.5676(3) 0.0400(14) Uani 1 1 d . . . . .
O5 O 0.250000 0.250000 0.5372(2) 0.0368(11) Uani 1 4 d DS T P . .
H5 H 0.250000 0.250000 0.4940(11) 0.044 Uiso 1 4 d DS U P . .
Li2 Li 0.250000 0.250000 0.6398(6) 0.037(3) Uani 1 4 d S T P . .
O1 O 0.38686(17) 0.18506(17) 0.63478(11) 0.0366(6) Uani 1 1 d . . . . .
C1 C 0.4366(2) 0.1605(2) 0.69076(17) 0.0325(8) Uani 1 1 d . . . . .
C2 C 0.4277(2) 0.0664(2) 0.72451(17) 0.0307(8) Uani 1 1 d . . . . .
C3 C 0.4809(2) 0.0419(3) 0.78520(18) 0.0359(8) Uani 1 1 d . . . . .
H3 H 0.470782 -0.022317 0.805850 0.043 Uiso 1 1 calc R U . . .
C4 C 0.5481(3) 0.1079(3) 0.81648(18) 0.0392(8) Uani 1 1 d . . . . .
C5 C 0.5593(3) 0.2011(3) 0.78374(18) 0.0370(8) Uani 1 1 d . . . . .
H5A H 0.605020 0.248343 0.803209 0.044 Uiso 1 1 calc R U . . .
C6 C 0.5062(2) 0.2274(2) 0.72374(17) 0.0328(8) Uani 1 1 d . . . . .
C7 C 0.6102(3) 0.0827(3) 0.8819(2) 0.0466(10) Uani 1 1 d . . . . .
C8 C 0.7212(3) 0.0793(4) 0.8617(2) 0.0673(13) Uani 1 1 d . . . . .
H8A H 0.731601 0.027724 0.825770 0.101 Uiso 1 1 calc R U . . .
H8B H 0.761603 0.063106 0.903159 0.101 Uiso 1 1 calc R U . . .
H8C H 0.741696 0.144917 0.843262 0.101 Uiso 1 1 calc R U . . .
C9 C 0.5790(4) -0.0182(3) 0.9128(2) 0.0675(13) Uani 1 1 d . . . . .
H9A H 0.506479 -0.018059 0.921604 0.101 Uiso 1 1 calc R U . . .
H9B H 0.614991 -0.029351 0.956912 0.101 Uiso 1 1 calc R U . . .
H9C H 0.595585 -0.071977 0.879654 0.101 Uiso 1 1 calc R U . . .
C10 C 0.5940(4) 0.1634(4) 0.9380(2) 0.0690(13) Uani 1 1 d . . . . .
H10A H 0.612987 0.229184 0.919139 0.103 Uiso 1 1 calc R U . . .
H10B H 0.635674 0.148089 0.979029 0.103 Uiso 1 1 calc R U . . .
H10C H 0.523091 0.164468 0.951820 0.103 Uiso 1 1 calc R U . . .
S1 S 0.34941(6) -0.02929(6) 0.69081(4) 0.0345(3) Uani 1 1 d . . . . .
O2 O 0.34826(17) -0.02339(17) 0.61497(12) 0.0391(6) Uani 1 1 d . . . . .
O3 O 0.38274(18) -0.12231(17) 0.72105(13) 0.0407(6) Uani 1 1 d . . . . .
O4 O 0.45937(19) 0.3039(2) 0.47314(12) 0.0516(7) Uani 1 1 d . . . . .
C11 C 0.4312(5) 0.3580(5) 0.4140(3) 0.097(2) Uani 1 1 d . . . . .
H11A H 0.437304 0.431053 0.422864 0.116 Uiso 1 1 calc R U . . .
H11B H 0.360605 0.342929 0.401408 0.116 Uiso 1 1 calc R U . . .
C12 C 0.5002(5) 0.3270(4) 0.3559(3) 0.0821(16) Uani 1 1 d . . . . .
H12A H 0.504335 0.378570 0.318552 0.098 Uiso 1 1 calc R U . . .
H12B H 0.480629 0.261643 0.335190 0.098 Uiso 1 1 calc R U . . .
C13 C 0.5988(4) 0.3194(4) 0.3983(2) 0.0764(15) Uani 1 1 d . . . . .
H13A H 0.650975 0.281096 0.372746 0.092 Uiso 1 1 calc R U . . .
H13B H 0.625306 0.386558 0.410901 0.092 Uiso 1 1 calc R U . . .
C14 C 0.5618(4) 0.2642(4) 0.4605(2) 0.0721(14) Uani 1 1 d . . . . .
H14A H 0.605722 0.276673 0.501438 0.087 Uiso 1 1 calc R U . . .
H14B H 0.559769 0.191038 0.451153 0.087 Uiso 1 1 calc R U . . .

loop_
_atom_site_aniso_label
_atom_site_aniso_U_11
_atom_site_aniso_U_22
_atom_site_aniso_U_33
_atom_site_aniso_U_23
_atom_site_aniso_U_13
_atom_site_aniso_U_12
Li1 0.045(3) 0.041(3) 0.034(3) 0.003(3) 0.002(3) 0.003(3)
O5 0.0363(16) 0.0363(16) 0.038(3) 0.000 0.000 0.000
Li2 0.035(4) 0.035(4) 0.042(7) 0.000 0.000 0.000
O1 0.0375(13) 0.0384(13) 0.0340(13) 0.0009(10) -0.0036(11) -0.0004(11)
C1 0.0287(17) 0.0384(19) 0.0304(18) -0.0026(15) 0.0055(15) 0.0051(14)
C2 0.0290(17) 0.0306(17) 0.0326(19) -0.0036(14) 0.0010(14) 0.0005(14)
C3 0.0366(19) 0.0351(19) 0.0360(19) -0.0005(15) 0.0025(16) 0.0018(15)
C4 0.0374(19) 0.044(2) 0.037(2) -0.0019(16) -0.0006(16) 0.0027(16)
C5 0.0339(19) 0.0386(19) 0.0385(19) -0.0036(16) 0.0026(16) -0.0032(15)
C6 0.0327(18) 0.0343(19) 0.0316(19) -0.0019(15) 0.0025(14) 0.0006(14)
C7 0.050(2) 0.049(2) 0.041(2) 0.0061(18) -0.0111(18) -0.0008(18)
C8 0.048(3) 0.090(4) 0.064(3) 0.017(2) -0.014(2) 0.000(2)
C9 0.075(3) 0.069(3) 0.059(3) 0.021(2) -0.025(2) -0.012(3)
C10 0.083(3) 0.080(3) 0.044(3) -0.003(2) -0.017(2) -0.001(3)
S1 0.0360(5) 0.0313(5) 0.0363(5) -0.0032(4) 0.0003(4) 0.0027(4)
O2 0.0429(14) 0.0387(13) 0.0358(13) -0.0071(11) 0.0000(11) 0.0034(11)
O3 0.0442(15) 0.0323(13) 0.0457(15) -0.0018(11) -0.0020(11) 0.0078(11)
O4 0.0450(15) 0.0705(19) 0.0392(14) 0.0087(13) 0.0115(12) 0.0094(14)
C11 0.122(5) 0.099(4) 0.069(3) 0.024(3) 0.026(3) 0.046(4)
C12 0.117(5) 0.068(3) 0.061(3) 0.005(3) 0.022(3) -0.007(3)
C13 0.057(3) 0.117(4) 0.055(3) -0.011(3) 0.017(2) -0.025(3)
C14 0.097(4) 0.072(3) 0.048(3) 0.002(2) 0.003(3) 0.021(3)

loop_
_atom_type_symbol
_atom_type_description
_atom_type_scat_dispersion_real
_atom_type_scat_dispersion_imag
_atom_type_scat_source
C C 0.0033 0.0016 'International Tables Vol C Tables 4.2.6.8 and 6.1.1.4'
H H 0.0000 0.0000 'International Tables Vol C Tables 4.2.6.8 and 6.1.1.4'
Li Li -0.0003 0.0001 'International Tables Vol C Tables 4.2.6.8 and 6.1.1.4'
O O 0.0106 0.0060 'International Tables Vol C Tables 4.2.6.8 and 6.1.1.4'
S S 0.1246 0.1234 'International Tables Vol C Tables 4.2.6.8 and 6.1.1.4'

loop_
_geom_angle_atom_site_label_1
_geom_angle_atom_site_label_2
_geom_angle_atom_site_label_3
_geom_angle
_geom_angle_site_symmetry_1
_geom_angle_site_symmetry_3
_geom_angle_publ_flag
O4 Li1 O1 128.7(3) . . ?
O4 Li1 O2 92.6(3) . 3 ?
O1 Li1 O2 90.5(3) . 3 ?
O4 Li1 O1 141.4(3) . 3 ?
O1 Li1 O1 89.8(3) . 3 ?
O2 Li1 O1 89.1(2) 3 3 ?
O4 Li1 O5 98.4(3) . . ?
O1 Li1 O5 83.0(2) . . ?
O2 Li1 O5 169.0(3) 3 . ?
O1 Li1 O5 82.2(2) 3 . ?
Li2 O5 Li1 74.3(2) . 3 ?
Li2 O5 Li1 74.3(2) . 2 ?
Li1 O5 Li1 85.78(10) 3 2 ?
Li2 O5 Li1 74.3(2) . 4 ?
Li1 O5 Li1 148.5(4) 3 4 ?
Li1 O5 Li1 85.78(10) 2 4 ?
Li2 O5 Li1 74.3(2) . . ?
Li1 O5 Li1 85.78(10) 3 . ?
Li1 O5 Li1 148.5(4) 2 . ?
Li1 O5 Li1 85.78(10) 4 . ?
Li2 O5 H5 180.0 . . ?
Li1 O5 H5 105.7(2) 3 . ?
Li1 O5 H5 105.7(2) 2 . ?
Li1 O5 H5 105.7(2) 4 . ?
Li1 O5 H5 105.7(2) . . ?
O5 Li2 O1 87.3(3) . . ?
O5 Li2 O1 87.3(3) . 4 ?
O1 Li2 O1 89.87(3) . 4 ?
O5 Li2 O1 87.3(3) . 3 ?
O1 Li2 O1 89.87(3) . 3 ?
O1 Li2 O1 174.6(7) 4 3 ?
O5 Li2 O1 87.3(3) . 2 ?
O1 Li2 O1 174.6(7) . 2 ?
O1 Li2 O1 89.87(3) 4 2 ?
O1 Li2 O1 89.87(3) 3 2 ?
C1 O1 Li1 133.4(3) . . ?
C1 O1 Li2 121.9(4) . . ?
Li1 O1 Li2 76.1(3) . . ?
C1 O1 Li1 132.3(3) . 4 ?
Li1 O1 Li1 92.2(3) . 4 ?
Li2 O1 Li1 75.3(3) . 4 ?
O1 C1 C2 123.7(3) . . ?
O1 C1 C6 122.4(3) . . ?
C2 C1 C6 113.9(3) . . ?
C3 C2 C1 122.9(3) . . ?
C3 C2 S1 115.7(2) . . ?
C1 C2 S1 121.5(3) . . ?
C4 C3 C2 122.3(3) . . ?
C4 C3 H3 118.8 . . ?
C2 C3 H3 118.8 . . ?
C3 C4 C5 116.0(3) . . ?
C3 C4 C7 123.9(3) . . ?
C5 C4 C7 120.0(3) . . ?
C6 C5 C4 122.5(3) . . ?
C6 C5 H5A 118.8 . . ?
C4 C5 H5A 118.8 . . ?
C5 C6 C1 122.4(3) . . ?
C5 C6 S1 115.8(2) . 3 ?
C1 C6 S1 121.9(3) . 3 ?
C9 C7 C8 109.6(4) . . ?
C9 C7 C10 108.0(4) . . ?
C8 C7 C10 109.4(4) . . ?
C9 C7 C4 111.2(3) . . ?
C8 C7 C4 108.8(3) . . ?
C10 C7 C4 109.9(3) . . ?
C7 C8 H8A 109.5 . . ?
C7 C8 H8B 109.5 . . ?
H8A C8 H8B 109.5 . . ?
C7 C8 H8C 109.5 . . ?
H8A C8 H8C 109.5 . . ?
H8B C8 H8C 109.5 . . ?
C7 C9 H9A 109.5 . . ?
C7 C9 H9B 109.5 . . ?
H9A C9 H9B 109.5 . . ?
C7 C9 H9C 109.5 . . ?
H9A C9 H9C 109.5 . . ?
H9B C9 H9C 109.5 . . ?
C7 C10 H10A 109.5 . . ?
C7 C10 H10B 109.5 . . ?
H10A C10 H10B 109.5 . . ?
C7 C10 H10C 109.5 . . ?
H10A C10 H10C 109.5 . . ?
H10B C10 H10C 109.5 . . ?
O3 S1 O2 116.82(14) . . ?
O3 S1 C2 107.02(15) . . ?
O2 S1 C2 109.31(15) . . ?
O3 S1 C6 106.90(16) . 4 ?
O2 S1 C6 109.61(15) . 4 ?
C2 S1 C6 106.69(15) . 4 ?
O3 S1 Li1 152.43(16) . 4 ?
C2 S1 Li1 89.37(16) . 4 ?
C6 S1 Li1 88.60(16) 4 4 ?
S1 O2 Li1 119.7(2) . 4 ?
C11 O4 C14 107.4(3) . . ?
C11 O4 Li1 129.4(3) . . ?
C14 O4 Li1 121.8(3) . . ?
O4 C11 C12 107.0(4) . . ?
O4 C11 H11A 110.3 . . ?
C12 C11 H11A 110.3 . . ?
O4 C11 H11B 110.3 . . ?
C12 C11 H11B 110.3 . . ?
H11A C11 H11B 108.6 . . ?
C11 C12 C13 98.7(4) . . ?
C11 C12 H12A 112.0 . . ?
C13 C12 H12A 112.0 . . ?
C11 C12 H12B 112.0 . . ?
C13 C12 H12B 112.0 . . ?
H12A C12 H12B 109.7 . . ?
C14 C13 C12 99.8(4) . . ?
C14 C13 H13A 111.8 . . ?
C12 C13 H13A 111.8 . . ?
C14 C13 H13B 111.8 . . ?
C12 C13 H13B 111.8 . . ?
H13A C13 H13B 109.5 . . ?
C13 C14 O4 105.1(4) . . ?
C13 C14 H14A 110.7 . . ?
O4 C14 H14A 110.7 . . ?
C13 C14 H14B 110.7 . . ?
O4 C14 H14B 110.7 . . ?
H14A C14 H14B 108.8 . . ?

loop_
_geom_bond_atom_site_label_1
_geom_bond_atom_site_label_2
_geom_bond_distance
_geom_bond_site_symmetry_2
_geom_bond_publ_flag
Li1 O4 1.988(6) . ?
Li1 O1 2.002(6) . ?
Li1 O2 2.021(7) 3 ?
Li1 O1 2.036(6) 3 ?
Li1 O5 2.138(6) . ?
O5 Li2 1.958(13) . ?
O5 H5 0.82(2) . ?
Li2 O1 2.018(2) . ?
Li2 O1 2.018(2) 4 ?
Li2 O1 2.018(2) 3 ?
Li2 O1 2.018(2) 2 ?
O1 C1 1.298(4) . ?
C1 C2 1.414(5) . ?
C1 C6 1.430(5) . ?
C2 C3 1.396(5) . ?
C2 S1 1.766(3) . ?
C3 C4 1.389(5) . ?
C3 H3 0.9500 . ?
C4 C5 1.396(5) . ?
C4 C7 1.534(5) . ?
C5 C6 1.390(5) . ?
C5 H5A 0.9500 . ?
C6 S1 1.768(3) 3 ?
C7 C9 1.523(6) . ?
C7 C8 1.528(6) . ?
C7 C10 1.532(6) . ?
C8 H8A 0.9800 . ?
C8 H8B 0.9800 . ?
C8 H8C 0.9800 . ?
C9 H9A 0.9800 . ?
C9 H9B 0.9800 . ?
C9 H9C 0.9800 . ?
C10 H10A 0.9800 . ?
C10 H10B 0.9800 . ?
C10 H10C 0.9800 . ?
S1 O3 1.436(2) . ?
S1 O2 1.449(2) . ?
O4 C11 1.391(5) . ?
O4 C14 1.482(5) . ?
C11 C12 1.498(7) . ?
C11 H11A 0.9900 . ?
C11 H11B 0.9900 . ?
C12 C13 1.544(8) . ?
C12 H12A 0.9900 . ?
C12 H12B 0.9900 . ?
C13 C14 1.480(6) . ?
C13 H13A 0.9900 . ?
C13 H13B 0.9900 . ?
C14 H14A 0.9900 . ?
C14 H14B 0.9900 . ?

loop_
_geom_torsion_atom_site_label_1
_geom_torsion_atom_site_label_2
_geom_torsion_atom_site_label_3
_geom_torsion_atom_site_label_4
_geom_torsion
_geom_torsion_site_symmetry_1
_geom_torsion_site_symmetry_2
_geom_torsion_site_symmetry_3
_geom_torsion_site_symmetry_4
_geom_torsion_publ_flag
Li1 O1 C1 C2 -169.4(3) . . . . ?
Li2 O1 C1 C2 89.1(3) . . . . ?
Li1 O1 C1 C2 -10.3(5) 4 . . . ?
Li1 O1 C1 C6 10.4(5) . . . . ?
Li2 O1 C1 C6 -91.1(3) . . . . ?
Li1 O1 C1 C6 169.5(3) 4 . . . ?
O1 C1 C2 C3 -179.1(3) . . . . ?
C6 C1 C2 C3 1.0(5) . . . . ?
O1 C1 C2 S1 2.2(5) . . . . ?
C6 C1 C2 S1 -177.7(2) . . . . ?
C1 C2 C3 C4 -1.0(5) . . . . ?
S1 C2 C3 C4 177.7(3) . . . . ?
C2 C3 C4 C5 0.2(5) . . . . ?
C2 C3 C4 C7 -178.1(3) . . . . ?
C3 C4 C5 C6 0.6(5) . . . . ?
C7 C4 C5 C6 179.0(3) . . . . ?
C4 C5 C6 C1 -0.5(5) . . . . ?
C4 C5 C6 S1 179.1(3) . . . 3 ?
O1 C1 C6 C5 179.9(3) . . . . ?
C2 C1 C6 C5 -0.3(5) . . . . ?
O1 C1 C6 S1 0.3(5) . . . 3 ?
C2 C1 C6 S1 -179.8(2) . . . 3 ?
C3 C4 C7 C9 -7.0(5) . . . . ?
C5 C4 C7 C9 174.7(4) . . . . ?
C3 C4 C7 C8 113.7(4) . . . . ?
C5 C4 C7 C8 -64.6(5) . . . . ?
C3 C4 C7 C10 -126.5(4) . . . . ?
C5 C4 C7 C10 55.2(5) . . . . ?
C3 C2 S1 O3 -18.4(3) . . . . ?
C1 C2 S1 O3 160.4(3) . . . . ?
C3 C2 S1 O2 -145.8(2) . . . . ?
C1 C2 S1 O2 33.0(3) . . . . ?
C3 C2 S1 C6 95.8(3) . . . 4 ?
C1 C2 S1 C6 -85.4(3) . . . 4 ?
C3 C2 S1 Li1 -175.8(3) . . . 4 ?
C1 C2 S1 Li1 2.9(3) . . . 4 ?
O3 S1 O2 Li1 178.9(2) . . . 4 ?
C2 S1 O2 Li1 -59.4(3) . . . 4 ?
C6 S1 O2 Li1 57.2(3) 4 . . 4 ?
C14 O4 C11 C12 17.2(6) . . . . ?
Li1 O4 C11 C12 -175.9(4) . . . . ?
O4 C11 C12 C13 -39.2(6) . . . . ?
C11 C12 C13 C14 45.2(5) . . . . ?
C12 C13 C14 O4 -36.7(5) . . . . ?
C11 O4 C14 C13 13.3(5) . . . . ?
Li1 O4 C14 C13 -154.7(4) . . . . ?
